data_7151348
loop_
_publ_author_name
'Karpov, Alexei S.'
'Rominger, Frank'
'M\"uller, Thomas J J'

_publ_section_title
;
 A diversity oriented four-component approach to
 tetrahydro-beta-carbolines initiated by Sonogashira coupling.
;
_journal_issue 24
_journal_name_full 'Organic &amp; biomolecular chemistry'
_journal_page_first 4382
_journal_page_last 4391
_journal_paper_doi 10.1039/b511861a
_journal_volume 3
_journal_year 2005
_chemical_formula_sum 'C25 H28 Cl2 N2 O2 S'
_chemical_formula_weight 491.45
_chemical_name_common '6a in paper'
_chemical_name_systematic
;
?
;
_space_group_IT_number 33
_symmetry_cell_setting orthorhombic
_symmetry_space_group_name_Hall 'P 2c -2n'
_symmetry_space_group_name_H-M 'P n a 21'
_atom_sites_solution_hydrogens geom
_atom_sites_solution_primary direct
_atom_sites_solution_secondary difmap
_audit_creation_method SHELXL-97
_cell_angle_alpha 90.00
_cell_angle_beta 90.00
_cell_angle_gamma 90.00
_cell_formula_units_Z 8
_cell_length_a 24.2176(8)
_cell_length_b 14.5820(5)
_cell_length_c 14.2040(5)
_cell_measurement_temperature 200(2)
_cell_volume 5016.0(3)
_computing_cell_refinement 'Bruker SMART'
_computing_data_collection 'Bruker SMART'
_computing_data_reduction 'Bruker SHELXTL'
_computing_molecular_graphics 'Bruker SHELXTL'
_computing_publication_material 'Bruker SHELXTL'
_computing_structure_refinement 'SHELXL-97 (Sheldrick, 1997)'
_computing_structure_solution 'SHELXS-97 (Sheldrick, 1990)'
_diffrn_ambient_temperature 200(2)
_diffrn_measured_fraction_theta_full 0.999
_diffrn_measured_fraction_theta_max 0.999
_diffrn_measurement_device_type 'CCD area detector'
_diffrn_measurement_method 'phi and omega scans'
_diffrn_radiation_monochromator graphite
_diffrn_radiation_source 'fine-focus sealed tube'
_diffrn_radiation_type MoK\a
_diffrn_radiation_wavelength 0.71073
_diffrn_reflns_av_R_equivalents 0.0396
_diffrn_reflns_av_sigmaI/netI 0.0295
_diffrn_reflns_limit_h_max 25
_diffrn_reflns_limit_h_min -25
_diffrn_reflns_limit_k_max 15
_diffrn_reflns_limit_k_min -15
_diffrn_reflns_limit_l_max 14
_diffrn_reflns_limit_l_min -14
_diffrn_reflns_number 31357
_diffrn_reflns_theta_full 21.96
_diffrn_reflns_theta_max 21.96
_diffrn_reflns_theta_min 1.63
_exptl_absorpt_coefficient_mu 0.366
_exptl_absorpt_correction_T_max 0.9370
_exptl_absorpt_correction_T_min 0.8856
_exptl_absorpt_correction_type multi-scan
_exptl_absorpt_process_details 'Blessing, Acta Cryst. (1995) A51 33-38.'
_exptl_crystal_colour colorless
_exptl_crystal_density_diffrn 1.302
_exptl_crystal_density_method 'not measured'
_exptl_crystal_description polyhedron
_exptl_crystal_F_000 2064
_exptl_crystal_size_max 0.34
_exptl_crystal_size_mid 0.34
_exptl_crystal_size_min 0.18
_refine_diff_density_max 0.593
_refine_diff_density_min -0.488
_refine_diff_density_rms 0.060
_refine_ls_abs_structure_details 'Flack H D (1983), Acta Cryst. A39, 876-881'
_refine_ls_abs_structure_Flack 0.0(3)
_refine_ls_extinction_method none
_refine_ls_goodness_of_fit_ref 1.066
_refine_ls_hydrogen_treatment constr
_refine_ls_matrix_type full
_refine_ls_number_parameters 578
_refine_ls_number_reflns 6126
_refine_ls_number_restraints 8
_refine_ls_restrained_S_all 1.065
_refine_ls_R_factor_all 0.0688
_refine_ls_R_factor_gt 0.0588
_refine_ls_shift/su_max 0.008
_refine_ls_shift/su_mean 0.000
_refine_ls_structure_factor_coef Fsqd
_refine_ls_weighting_details 'calc w=1/[\s^2^(Fo^2^)+(0.0872P)^2^+5.5621P] where P=(Fo^2^+2Fc^2^)/3'
_refine_ls_weighting_scheme calc
_refine_ls_wR_factor_gt 0.1529
_refine_ls_wR_factor_ref 0.1612
_reflns_number_gt 5352
_reflns_number_total 6126
_reflns_threshold_expression >2sigma(I)
_cod_data_source_file b511861a.txt
_cod_data_source_block aka6
_cod_depositor_comments
;
The following automatic conversions were performed:
'_symmetry_cell_setting' value 'Orthorhombic' changed to 'orthorhombic'
according to '/home/saulius/struct/CIF-dictionaries/cif_core.dic'
dictionary named 'cif_core.dic' version 2.4.1 from 2010-06-29.

Automatic conversion script
Id: cif_fix_enum 1527 2010-12-29 10:47:43Z saulius 
;
_cod_original_sg_symbol_H-M Pna2(1)
_cod_database_code 7151348

loop_
_symmetry_equiv_pos_as_xyz
'x, y, z'
'-x, -y, z+1/2'
'x+1/2, -y+1/2, z'
'-x+1/2, y+1/2, z+1/2'

loop_
_atom_site_label
_atom_site_type_symbol
_atom_site_fract_x
_atom_site_fract_y
_atom_site_fract_z
_atom_site_U_iso_or_equiv
_atom_site_adp_type
_atom_site_occupancy
_atom_site_symmetry_multiplicity
_atom_site_calc_flag
_atom_site_refinement_flags
_atom_site_disorder_assembly
_atom_site_disorder_group
S1_1 S -0.16710(10) -0.69831(16) -0.83442(15) 0.0970(7) Uani 1 1 d . . .
C2_1 C -0.2273(4) -0.6719(8) -0.7841(8) 0.119(4) Uani 1 1 d . . .
H2_1 H -0.2618 -0.6930 -0.8076 0.143 Uiso 1 1 calc R . .
C3_1 C -0.2225(4) -0.6161(9) -0.7046(8) 0.120(4) Uani 1 1 d . . .
H3_1 H -0.2529 -0.5950 -0.6682 0.144 Uiso 1 1 calc R . .
C4_1 C -0.1677(2) -0.5956(5) -0.6854(5) 0.0634(17) Uani 1 1 d . . .
H4_1 H -0.1558 -0.5586 -0.6342 0.076 Uiso 1 1 calc R . .
C5_1 C -0.1315(3) -0.6372(4) -0.7521(4) 0.0581(17) Uani 1 1 d . . .
C6_1 C -0.0710(3) -0.6344(3) -0.7593(4) 0.0448(14) Uani 1 1 d . . .
O6_1 O -0.04754(19) -0.6709(3) -0.8244(3) 0.0622(11) Uani 1 1 d . . .
C7_1 C -0.0394(2) -0.5880(3) -0.6798(4) 0.0386(12) Uani 1 1 d . . .
H7_1 H -0.0657 -0.5765 -0.6268 0.046 Uiso 1 1 calc R . .
C8_1 C -0.0131(2) -0.4942(3) -0.7092(3) 0.0315(11) Uani 1 1 d . . .
C9_1 C -0.0585(2) -0.4302(3) -0.7395(3) 0.0301(11) Uani 1 1 d . . .
N10_1 N -0.08475(16) -0.4358(3) -0.8265(3) 0.0333(9) Uani 1 1 d . . .
H10_1 H -0.0774 -0.4760 -0.8709 0.040 Uiso 1 1 calc R . .
C11_1 C -0.12389(19) -0.3684(3) -0.8314(4) 0.0349(12) Uani 1 1 d . . .
C12_1 C -0.1599(2) -0.3454(4) -0.9032(4) 0.0470(14) Uani 1 1 d . . .
H12_1 H -0.1612 -0.3797 -0.9600 0.056 Uiso 1 1 calc R . .
C13_1 C -0.1940(2) -0.2702(4) -0.8889(5) 0.0590(17) Uani 1 1 d . . .
H13_1 H -0.2188 -0.2527 -0.9375 0.071 Uiso 1 1 calc R . .
C14_1 C -0.1934(3) -0.2202(4) -0.8065(5) 0.0589(17) Uani 1 1 d . . .
H14_1 H -0.2181 -0.1701 -0.7990 0.071 Uiso 1 1 calc R . .
C15_1 C -0.1576(2) -0.2420(4) -0.7355(5) 0.0504(15) Uani 1 1 d . . .
H15_1 H -0.1567 -0.2063 -0.6796 0.061 Uiso 1 1 calc R . .
C16_1 C -0.1221(2) -0.3181(3) -0.7461(4) 0.0377(12) Uani 1 1 d . . .
C17_1 C -0.0798(2) -0.3590(3) -0.6894(3) 0.0340(12) Uani 1 1 d . . .
C18_1 C -0.0546(2) -0.3292(4) -0.5987(4) 0.0471(14) Uani 1 1 d . . .
H18A_1 H -0.0738 -0.3588 -0.5452 0.057 Uiso 1 1 calc R . .
H18B_1 H -0.0579 -0.2619 -0.5916 0.057 Uiso 1 1 calc R . .
C19_1 C 0.0053(2) -0.3569(3) -0.5999(4) 0.0431(14) Uani 1 1 d . . .
H19A_1 H 0.0251 -0.3208 -0.6483 0.052 Uiso 1 1 calc R . .
H19B_1 H 0.0222 -0.3432 -0.5380 0.052 Uiso 1 1 calc R . .
N20_1 N 0.01127(17) -0.4565(3) -0.6208(3) 0.0357(10) Uani 1 1 d . . .
C21_1 C 0.0406(2) -0.5073(3) -0.5607(4) 0.0370(12) Uani 1 1 d . . .
O21_1 O 0.06614(17) -0.4723(2) -0.4943(3) 0.0510(10) Uani 1 1 d . . .
C22_1 C 0.0420(3) -0.6105(4) -0.5717(4) 0.0505(14) Uani 1 1 d . . .
H22A_1 H 0.0328 -0.6379 -0.5099 0.061 Uiso 1 1 calc R . .
H22B_1 H 0.0805 -0.6283 -0.5866 0.061 Uiso 1 1 calc R . .
C23_1 C 0.0044(2) -0.6545(3) -0.6456(4) 0.0472(14) Uani 1 1 d . . .
H23A_1 H 0.0270 -0.6750 -0.6997 0.057 Uiso 1 1 calc R . .
H23B_1 H -0.0137 -0.7091 -0.6180 0.057 Uiso 1 1 calc R . .
C24_1 C 0.0313(2) -0.5053(3) -0.7862(4) 0.0371(12) Uani 1 1 d . . .
H24A_1 H 0.0594 -0.5495 -0.7636 0.045 Uiso 1 1 calc R . .
H24B_1 H 0.0138 -0.5322 -0.8428 0.045 Uiso 1 1 calc R . .
C25_1 C 0.0603(3) -0.4178(4) -0.8145(4) 0.0514(15) Uani 1 1 d . . .
H25A_1 H 0.0787 -0.3915 -0.7585 0.062 Uiso 1 1 calc R . .
H25B_1 H 0.0323 -0.3730 -0.8363 0.062 Uiso 1 1 calc R . .
C26_1 C 0.1029(3) -0.4310(4) -0.8916(4) 0.0613(17) Uani 1 1 d . . .
H26A_1 H 0.1299 -0.4778 -0.8709 0.074 Uiso 1 1 calc R . .
H26B_1 H 0.0841 -0.4550 -0.9484 0.074 Uiso 1 1 calc R . .
C27_1 C 0.1333(4) -0.3457(6) -0.9174(7) 0.108(3) Uani 1 1 d . . .
H27A_1 H 0.1598 -0.3594 -0.9677 0.162 Uiso 1 1 calc R . .
H27B_1 H 0.1532 -0.3226 -0.8622 0.162 Uiso 1 1 calc R . .
H27C_1 H 0.1071 -0.2993 -0.9393 0.162 Uiso 1 1 calc R . .
S1_2 S 0.16985(11) -1.14771(17) -0.67860(18) 0.1082(9) Uani 1 1 d . . .
C2_2 C 0.2236(3) -1.1047(8) -0.7425(9) 0.121(4) Uani 1 1 d . . .
H2_2 H 0.2612 -1.1135 -0.7262 0.146 Uiso 1 1 calc R . .
C3_2 C 0.2069(3) -1.0569(8) -0.8185(7) 0.107(3) Uani 1 1 d . . .
H3_2 H 0.2310 -1.0263 -0.8608 0.128 Uiso 1 1 calc R . .
C4_2 C 0.1502(3) -1.0584(5) -0.8266(5) 0.0681(18) Uani 1 1 d . . .
H4_2 H 0.1314 -1.0291 -0.8770 0.082 Uiso 1 1 calc R . .
C5_2 C 0.1225(3) -1.1051(4) -0.7567(5) 0.0634(19) Uani 1 1 d . . .
C6_2 C 0.0633(3) -1.1168(4) -0.7399(5) 0.0554(17) Uani 1 1 d . . .
O6_2 O 0.0460(2) -1.1517(3) -0.6664(4) 0.0757(14) Uani 1 1 d . . .
C7_2 C 0.0241(2) -1.0889(3) -0.8163(4) 0.0416(13) Uani 1 1 d . . .
H7_2 H 0.0466 -1.0774 -0.8741 0.050 Uiso 1 1 calc R . .
C8_2 C -0.0089(2) -0.9984(3) -0.7949(3) 0.0341(12) Uani 1 1 d . . .
C9_2 C 0.0324(2) -0.9224(3) -0.7780(3) 0.0321(11) Uani 1 1 d . . .
N10_2 N 0.06344(16) -0.9147(3) -0.6973(3) 0.0335(10) Uani 1 1 d . . .
H10_2 H 0.0612 -0.9509 -0.6479 0.040 Uiso 1 1 calc R . .
C11_2 C 0.09880(19) -0.8408(3) -0.7065(3) 0.0321(12) Uani 1 1 d . . .
C12_2 C 0.1368(2) -0.8045(3) -0.6442(4) 0.0391(13) Uani 1 1 d . . .
H12_2 H 0.1427 -0.8314 -0.5842 0.047 Uiso 1 1 calc R . .
C13_2 C 0.1659(2) -0.7275(4) -0.6724(4) 0.0450(13) Uani 1 1 d . . .
H13_2 H 0.1922 -0.7007 -0.6311 0.054 Uiso 1 1 calc R . .
C14_2 C 0.1568(2) -0.6888(3) -0.7613(4) 0.0450(14) Uani 1 1 d . . .
H14_2 H 0.1770 -0.6357 -0.7786 0.054 Uiso 1 1 calc R . .
C15_2 C 0.1198(2) -0.7248(3) -0.8241(4) 0.0433(13) Uani 1 1 d . . .
H15_2 H 0.1147 -0.6977 -0.8843 0.052 Uiso 1 1 calc R . .
C16_2 C 0.0898(2) -0.8023(3) -0.7976(3) 0.0352(12) Uani 1 1 d . . .
C17_2 C 0.0470(2) -0.8561(3) -0.8408(3) 0.0332(12) Uani 1 1 d . . .
C18_2 C 0.0156(2) -0.8405(3) -0.9303(4) 0.0400(13) Uani 1 1 d . . .
H18A_2 H 0.0341 -0.8718 -0.9835 0.048 Uiso 1 1 calc R . .
H18B_2 H 0.0136 -0.7741 -0.9446 0.048 Uiso 1 1 calc R . .
C19_2 C -0.0416(2) -0.8791(3) -0.9158(4) 0.0384(13) Uani 1 1 d . . .
H19A_2 H -0.0614 -0.8421 -0.8681 0.046 Uiso 1 1 calc R . .
H19B_2 H -0.0626 -0.8755 -0.9755 0.046 Uiso 1 1 calc R . .
N20_2 N -0.03880(17) -0.9759(2) -0.8841(3) 0.0349(10) Uani 1 1 d . . .
C21_2 C -0.0619(2) -1.0411(4) -0.9390(4) 0.0383(13) Uani 1 1 d . . .
O21_2 O -0.08772(16) -1.0202(2) -1.0116(2) 0.0451(9) Uani 1 1 d . . .
C22_2 C -0.0563(3) -1.1407(4) -0.9143(4) 0.0559(16) Uani 1 1 d . . .
H22A_2 H -0.0463 -1.1741 -0.9726 0.067 Uiso 1 1 calc R . .
H22B_2 H -0.0931 -1.1631 -0.8946 0.067 Uiso 1 1 calc R . .
C23_2 C -0.0152(2) -1.1679(3) -0.8386(4) 0.0504(14) Uani 1 1 d . . .
H23A_2 H 0.0063 -1.2217 -0.8601 0.060 Uiso 1 1 calc R . .
H23B_2 H -0.0354 -1.1857 -0.7808 0.060 Uiso 1 1 calc R . .
C24_2 C -0.0487(2) -1.0098(4) -0.7126(4) 0.0433(13) Uani 1 1 d . . .
H24A_2 H -0.0273 -1.0283 -0.6564 0.052 Uiso 1 1 calc R . .
H24B_2 H -0.0746 -1.0604 -0.7276 0.052 Uiso 1 1 calc R . .
C25_2 C -0.0825(3) -0.9246(4) -0.6879(4) 0.0545(15) Uani 1 1 d . . .
H25A_2 H -0.0571 -0.8735 -0.6728 0.065 Uiso 1 1 calc R . .
H25B_2 H -0.1047 -0.9062 -0.7434 0.065 Uiso 1 1 calc R . .
C26_2 C -0.1210(3) -0.9401(5) -0.6049(5) 0.080(2) Uani 1 1 d . . .
H26A_2 H -0.0987 -0.9507 -0.5475 0.096 Uiso 1 1 calc R . .
H26B_2 H -0.1433 -0.9959 -0.6165 0.096 Uiso 1 1 calc R . .
C27_2 C -0.1595(4) -0.8590(6) -0.5885(7) 0.114(3) Uani 1 1 d . . .
H27A_2 H -0.1843 -0.8727 -0.5358 0.171 Uiso 1 1 calc R . .
H27B_2 H -0.1814 -0.8478 -0.6454 0.171 Uiso 1 1 calc R . .
H27C_2 H -0.1377 -0.8043 -0.5737 0.171 Uiso 1 1 calc R . .
C51 C -0.1871(4) -0.6067(7) -1.0654(8) 0.120(3) Uani 1 1 d D . .
H51A H -0.1629 -0.6580 -1.0849 0.144 Uiso 1 1 calc R . .
H51B H -0.1712 -0.5803 -1.0071 0.144 Uiso 1 1 calc R . .
Cl1 Cl -0.24967(15) -0.6500(4) -1.0393(2) 0.189(2) Uani 1 1 d D . .
Cl2 Cl -0.18484(16) -0.5256(2) -1.1500(3) 0.1628(14) Uani 1 1 d D . .
C52 C 0.2149(5) -1.0436(14) -0.4601(7) 0.208(9) Uani 1 1 d D . .
H52A H 0.2079 -0.9824 -0.4878 0.249 Uiso 1 1 calc R . .
H52B H 0.1859 -1.0854 -0.4839 0.249 Uiso 1 1 calc R . .
Cl3 Cl 0.20784(14) -1.0352(2) -0.3424(2) 0.1329(10) Uani 1 1 d D . .
Cl4 Cl 0.27719(12) -1.0816(3) -0.5003(2) 0.1507(13) Uani 1 1 d D . .

loop_
_atom_site_aniso_label
_atom_site_aniso_U_11
_atom_site_aniso_U_22
_atom_site_aniso_U_33
_atom_site_aniso_U_23
_atom_site_aniso_U_13
_atom_site_aniso_U_12
S1_1 0.1135(17) 0.1011(15) 0.0763(13) 0.0127(12) -0.0298(13) -0.0549(13)
C2_1 0.069(5) 0.165(10) 0.122(8) 0.067(8) -0.031(6) -0.060(6)
C3_1 0.086(7) 0.161(10) 0.113(8) 0.025(7) -0.016(6) -0.046(6)
C4_1 0.042(3) 0.070(4) 0.079(5) 0.008(4) 0.007(4) -0.019(3)
C5_1 0.070(4) 0.048(3) 0.056(4) 0.014(3) -0.024(4) -0.022(3)
C6_1 0.071(4) 0.021(3) 0.043(3) 0.000(3) -0.012(3) -0.001(3)
O6_1 0.098(3) 0.036(2) 0.052(3) -0.015(2) -0.007(2) 0.004(2)
C7_1 0.052(3) 0.027(3) 0.037(3) -0.002(2) 0.002(3) -0.001(2)
C8_1 0.050(3) 0.023(2) 0.022(2) -0.0014(19) -0.002(2) 0.000(2)
C9_1 0.039(3) 0.024(2) 0.028(3) -0.005(2) 0.001(2) -0.002(2)
N10_1 0.043(2) 0.028(2) 0.030(2) -0.0085(18) 0.004(2) 0.0002(19)
C11_1 0.033(3) 0.032(3) 0.040(3) 0.001(2) 0.003(2) 0.000(2)
C12_1 0.039(3) 0.056(4) 0.046(3) 0.001(3) 0.003(3) -0.001(3)
C13_1 0.029(3) 0.071(4) 0.077(5) 0.018(4) -0.002(3) 0.008(3)
C14_1 0.051(4) 0.048(4) 0.078(5) 0.001(4) 0.010(4) 0.013(3)
C15_1 0.049(3) 0.038(3) 0.064(4) -0.003(3) 0.000(3) 0.009(3)
C16_1 0.037(3) 0.034(3) 0.041(3) -0.007(2) 0.005(3) 0.000(2)
C17_1 0.046(3) 0.024(2) 0.032(3) -0.003(2) 0.003(2) 0.004(2)
C18_1 0.060(4) 0.045(3) 0.037(3) -0.015(3) 0.000(3) 0.010(3)
C19_1 0.070(4) 0.025(3) 0.034(3) -0.009(2) -0.012(3) -0.002(3)
N20_1 0.050(3) 0.025(2) 0.032(2) -0.0050(19) -0.002(2) -0.0032(19)
C21_1 0.049(3) 0.030(3) 0.032(3) 0.005(2) 0.004(3) 0.001(3)
O21_1 0.076(3) 0.044(2) 0.033(2) 0.0056(18) -0.017(2) -0.008(2)
C22_1 0.065(4) 0.038(3) 0.049(3) 0.008(3) -0.011(3) 0.001(3)
C23_1 0.064(4) 0.024(3) 0.053(4) 0.002(2) -0.004(3) 0.001(3)
C24_1 0.045(3) 0.033(3) 0.034(3) 0.002(2) 0.003(2) 0.008(2)
C25_1 0.062(4) 0.039(3) 0.053(4) -0.002(3) 0.012(3) 0.008(3)
C26_1 0.075(4) 0.060(4) 0.049(4) 0.003(3) 0.023(3) -0.001(3)
C27_1 0.128(7) 0.088(6) 0.107(7) 0.012(5) 0.070(6) -0.025(5)
S1_2 0.1182(19) 0.1030(16) 0.1035(17) -0.0275(14) -0.0578(16) 0.0571(14)
C2_2 0.044(4) 0.184(10) 0.136(9) -0.073(8) -0.015(5) 0.048(6)
C3_2 0.056(5) 0.174(9) 0.091(6) -0.053(7) -0.020(5) 0.016(5)
C4_2 0.054(4) 0.093(5) 0.058(4) -0.024(4) -0.005(4) 0.011(4)
C5_2 0.067(4) 0.056(4) 0.067(4) -0.022(4) -0.034(4) 0.021(3)
C6_2 0.082(5) 0.022(3) 0.062(4) -0.003(3) -0.026(4) 0.004(3)
O6_2 0.119(4) 0.047(2) 0.062(3) 0.018(2) -0.033(3) -0.014(2)
C7_2 0.058(3) 0.028(3) 0.038(3) 0.001(2) -0.002(3) -0.001(2)
C8_2 0.046(3) 0.023(2) 0.034(3) 0.001(2) -0.002(2) -0.004(2)
C9_2 0.046(3) 0.024(3) 0.026(3) 0.004(2) 0.003(2) 0.001(2)
N10_2 0.047(2) 0.027(2) 0.026(2) -0.0002(18) 0.003(2) -0.0077(19)
C11_2 0.036(3) 0.028(3) 0.032(3) 0.002(2) 0.008(2) 0.003(2)
C12_2 0.042(3) 0.036(3) 0.039(3) -0.003(2) 0.001(3) 0.002(2)
C13_2 0.035(3) 0.052(3) 0.048(3) -0.007(3) 0.001(3) -0.007(3)
C14_2 0.045(3) 0.031(3) 0.059(4) -0.005(3) 0.016(3) -0.009(2)
C15_2 0.050(3) 0.027(3) 0.053(3) 0.008(3) 0.009(3) -0.004(2)
C16_2 0.039(3) 0.032(3) 0.034(3) 0.003(2) 0.007(2) 0.003(2)
C17_2 0.050(3) 0.023(3) 0.027(3) 0.001(2) 0.007(2) 0.000(2)
C18_2 0.061(4) 0.028(3) 0.031(3) 0.007(2) 0.001(3) -0.003(2)
C19_2 0.057(3) 0.028(3) 0.030(3) 0.002(2) -0.007(2) 0.003(2)
N20_2 0.052(3) 0.024(2) 0.029(2) 0.0025(18) -0.004(2) -0.005(2)
C21_2 0.050(3) 0.040(3) 0.025(3) -0.005(2) 0.002(3) -0.003(3)
O21_2 0.063(2) 0.040(2) 0.032(2) -0.0077(16) -0.0039(19) 0.0005(18)
C22_2 0.071(4) 0.036(3) 0.060(4) -0.006(3) -0.015(3) -0.009(3)
C23_2 0.069(4) 0.030(3) 0.052(4) -0.001(3) -0.009(3) -0.010(3)
C24_2 0.057(3) 0.041(3) 0.032(3) 0.007(2) 0.001(3) -0.010(3)
C25_2 0.066(4) 0.058(4) 0.040(3) -0.004(3) 0.010(3) 0.001(3)
C26_2 0.099(5) 0.083(5) 0.059(4) 0.005(4) 0.031(4) 0.014(4)
C27_2 0.145(8) 0.107(7) 0.090(6) 0.000(5) 0.055(6) 0.026(6)
C51 0.131(8) 0.110(7) 0.119(8) 0.043(6) -0.019(7) -0.034(6)
Cl1 0.148(3) 0.307(5) 0.113(2) 0.047(3) -0.0485(19) -0.118(3)
Cl2 0.191(3) 0.158(3) 0.139(2) 0.080(2) -0.023(2) -0.020(2)
C52 0.133(10) 0.40(3) 0.091(8) -0.047(11) -0.020(7) 0.116(13)
Cl3 0.162(3) 0.128(2) 0.108(2) -0.0129(17) -0.0052(19) 0.0269(19)
Cl4 0.1029(18) 0.248(4) 0.1016(18) 0.003(2) -0.0227(15) 0.018(2)

loop_
_atom_type_symbol
_atom_type_description
_atom_type_scat_dispersion_real
_atom_type_scat_dispersion_imag
_atom_type_scat_source
C C 0.0033 0.0016 'International Tables Vol C Tables 4.2.6.8 and 6.1.1.4'
H H 0.0000 0.0000 'International Tables Vol C Tables 4.2.6.8 and 6.1.1.4'
N N 0.0061 0.0033 'International Tables Vol C Tables 4.2.6.8 and 6.1.1.4'
O O 0.0106 0.0060 'International Tables Vol C Tables 4.2.6.8 and 6.1.1.4'
S S 0.1246 0.1234 'International Tables Vol C Tables 4.2.6.8 and 6.1.1.4'
Cl Cl 0.1484 0.1585 'International Tables Vol C Tables 4.2.6.8 and 6.1.1.4'

loop_
_geom_angle_atom_site_label_1
_geom_angle_atom_site_label_2
_geom_angle_atom_site_label_3
_geom_angle
_geom_angle_site_symmetry_1
_geom_angle_site_symmetry_3
_geom_angle_publ_flag
C2_1 S1_1 C5_1 91.6(5) . . ?
C3_1 C2_1 S1_1 114.1(7) . . ?
C4_1 C3_1 C2_1 111.3(10) . . ?
C3_1 C4_1 C5_1 111.5(8) . . ?
C4_1 C5_1 C6_1 130.4(5) . . ?
C4_1 C5_1 S1_1 111.5(5) . . ?
C6_1 C5_1 S1_1 118.2(5) . . ?
O6_1 C6_1 C5_1 120.6(5) . . ?
O6_1 C6_1 C7_1 121.8(5) . . ?
C5_1 C6_1 C7_1 117.5(5) . . ?
C23_1 C7_1 C6_1 107.8(4) . . ?
C23_1 C7_1 C8_1 111.1(4) . . ?
C6_1 C7_1 C8_1 113.2(4) . . ?
N20_1 C8_1 C9_1 107.5(4) . . ?
N20_1 C8_1 C24_1 111.0(4) . . ?
C9_1 C8_1 C24_1 111.9(4) . . ?
N20_1 C8_1 C7_1 105.0(4) . . ?
C9_1 C8_1 C7_1 108.8(4) . . ?
C24_1 C8_1 C7_1 112.4(4) . . ?
C17_1 C9_1 N10_1 109.7(4) . . ?
C17_1 C9_1 C8_1 126.9(4) . . ?
N10_1 C9_1 C8_1 123.4(4) . . ?
C11_1 N10_1 C9_1 108.7(4) . . ?
N10_1 C11_1 C12_1 130.5(5) . . ?
N10_1 C11_1 C16_1 107.8(4) . . ?
C12_1 C11_1 C16_1 121.7(4) . . ?
C11_1 C12_1 C13_1 117.3(5) . . ?
C14_1 C13_1 C12_1 122.4(6) . . ?
C15_1 C14_1 C13_1 120.7(5) . . ?
C14_1 C15_1 C16_1 119.4(6) . . ?
C15_1 C16_1 C11_1 118.6(5) . . ?
C15_1 C16_1 C17_1 134.7(5) . . ?
C11_1 C16_1 C17_1 106.7(4) . . ?
C9_1 C17_1 C16_1 107.1(4) . . ?
C9_1 C17_1 C18_1 121.3(4) . . ?
C16_1 C17_1 C18_1 131.1(4) . . ?
C17_1 C18_1 C19_1 107.9(4) . . ?
N20_1 C19_1 C18_1 110.9(4) . . ?
C21_1 N20_1 C19_1 117.7(4) . . ?
C21_1 N20_1 C8_1 123.0(4) . . ?
C19_1 N20_1 C8_1 119.3(4) . . ?
O21_1 C21_1 N20_1 121.7(5) . . ?
O21_1 C21_1 C22_1 118.4(5) . . ?
N20_1 C21_1 C22_1 119.8(5) . . ?
C21_1 C22_1 C23_1 118.3(4) . . ?
C7_1 C23_1 C22_1 111.6(4) . . ?
C25_1 C24_1 C8_1 115.1(4) . . ?
C24_1 C25_1 C26_1 113.6(5) . . ?
C27_1 C26_1 C25_1 114.0(6) . . ?
C2_2 S1_2 C5_2 91.8(5) . . ?
C3_2 C2_2 S1_2 112.9(6) . . ?
C2_2 C3_2 C4_2 110.9(10) . . ?
C5_2 C4_2 C3_2 115.6(8) . . ?
C4_2 C5_2 C6_2 130.7(6) . . ?
C4_2 C5_2 S1_2 108.7(5) . . ?
C6_2 C5_2 S1_2 120.5(6) . . ?
O6_2 C6_2 C5_2 121.2(6) . . ?
O6_2 C6_2 C7_2 120.6(6) . . ?
C5_2 C6_2 C7_2 118.1(6) . . ?
C6_2 C7_2 C23_2 109.9(4) . . ?
C6_2 C7_2 C8_2 114.2(4) . . ?
C23_2 C7_2 C8_2 110.9(4) . . ?
N20_2 C8_2 C9_2 107.1(4) . . ?
N20_2 C8_2 C24_2 111.6(4) . . ?
C9_2 C8_2 C24_2 112.2(4) . . ?
N20_2 C8_2 C7_2 105.4(4) . . ?
C9_2 C8_2 C7_2 108.0(4) . . ?
C24_2 C8_2 C7_2 112.2(4) . . ?
C17_2 C9_2 N10_2 110.2(4) . . ?
C17_2 C9_2 C8_2 126.1(4) . . ?
N10_2 C9_2 C8_2 123.6(4) . . ?
C9_2 N10_2 C11_2 108.9(4) . . ?
C12_2 C11_2 N10_2 130.6(4) . . ?
C12_2 C11_2 C16_2 122.1(4) . . ?
N10_2 C11_2 C16_2 107.3(4) . . ?
C11_2 C12_2 C13_2 117.7(5) . . ?
C12_2 C13_2 C14_2 120.4(5) . . ?
C15_2 C14_2 C13_2 122.5(5) . . ?
C14_2 C15_2 C16_2 118.4(5) . . ?
C15_2 C16_2 C11_2 118.9(5) . . ?
C15_2 C16_2 C17_2 134.6(5) . . ?
C11_2 C16_2 C17_2 106.4(4) . . ?
C9_2 C17_2 C16_2 107.2(4) . . ?
C9_2 C17_2 C18_2 122.1(4) . . ?
C16_2 C17_2 C18_2 130.1(4) . . ?
C17_2 C18_2 C19_2 107.0(4) . . ?
N20_2 C19_2 C18_2 110.7(4) . . ?
C21_2 N20_2 C19_2 118.4(4) . . ?
C21_2 N20_2 C8_2 122.4(4) . . ?
C19_2 N20_2 C8_2 119.2(4) . . ?
O21_2 C21_2 N20_2 121.0(5) . . ?
O21_2 C21_2 C22_2 118.4(5) . . ?
N20_2 C21_2 C22_2 120.6(5) . . ?
C21_2 C22_2 C23_2 118.6(5) . . ?
C22_2 C23_2 C7_2 111.0(4) . . ?
C8_2 C24_2 C25_2 115.2(4) . . ?
C26_2 C25_2 C24_2 112.6(5) . . ?
C25_2 C26_2 C27_2 112.2(6) . . ?
Cl1 C51 Cl2 116.7(6) . . ?
Cl3 C52 Cl4 116.5(6) . . ?

loop_
_geom_bond_atom_site_label_1
_geom_bond_atom_site_label_2
_geom_bond_distance
_geom_bond_site_symmetry_2
_geom_bond_publ_flag
S1_1 C2_1 1.668(11) . ?
S1_1 C5_1 1.705(6) . ?
C2_1 C3_1 1.397(15) . ?
C3_1 C4_1 1.387(11) . ?
C4_1 C5_1 1.427(10) . ?
C5_1 C6_1 1.469(9) . ?
C6_1 O6_1 1.209(7) . ?
C6_1 C7_1 1.522(8) . ?
C7_1 C23_1 1.516(7) . ?
C7_1 C8_1 1.565(7) . ?
C8_1 N20_1 1.492(6) . ?
C8_1 C9_1 1.505(7) . ?
C8_1 C24_1 1.544(7) . ?
C9_1 C17_1 1.361(7) . ?
C9_1 N10_1 1.392(6) . ?
N10_1 C11_1 1.367(6) . ?
C11_1 C12_1 1.382(8) . ?
C11_1 C16_1 1.417(7) . ?
C12_1 C13_1 1.388(8) . ?
C13_1 C14_1 1.379(9) . ?
C14_1 C15_1 1.367(9) . ?
C15_1 C16_1 1.412(7) . ?
C16_1 C17_1 1.432(7) . ?
C17_1 C18_1 1.490(7) . ?
C18_1 C19_1 1.507(8) . ?
C19_1 N20_1 1.490(6) . ?
N20_1 C21_1 1.335(6) . ?
C21_1 O21_1 1.238(6) . ?
C21_1 C22_1 1.514(7) . ?
C22_1 C23_1 1.529(8) . ?
C24_1 C25_1 1.511(8) . ?
C25_1 C26_1 1.517(8) . ?
C26_1 C27_1 1.491(10) . ?
S1_2 C2_2 1.706(12) . ?
S1_2 C5_2 1.712(6) . ?
C2_2 C3_2 1.346(15) . ?
C3_2 C4_2 1.379(10) . ?
C4_2 C5_2 1.377(10) . ?
C5_2 C6_2 1.465(10) . ?
C6_2 O6_2 1.234(8) . ?
C6_2 C7_2 1.499(8) . ?
C7_2 C23_2 1.528(7) . ?
C7_2 C8_2 1.572(7) . ?
C8_2 N20_2 1.496(7) . ?
C8_2 C9_2 1.512(7) . ?
C8_2 C24_2 1.524(7) . ?
C9_2 C17_2 1.361(6) . ?
C9_2 N10_2 1.376(6) . ?
N10_2 C11_2 1.383(6) . ?
C11_2 C12_2 1.381(7) . ?
C11_2 C16_2 1.427(7) . ?
C12_2 C13_2 1.385(7) . ?
C13_2 C14_2 1.400(8) . ?
C14_2 C15_2 1.368(8) . ?
C15_2 C16_2 1.396(7) . ?
C16_2 C17_2 1.438(7) . ?
C17_2 C18_2 1.499(7) . ?
C18_2 C19_2 1.511(7) . ?
C19_2 N20_2 1.483(6) . ?
N20_2 C21_2 1.350(7) . ?
C21_2 O21_2 1.244(6) . ?
C21_2 C22_2 1.501(8) . ?
C22_2 C23_2 1.518(8) . ?
C24_2 C25_2 1.529(8) . ?
C25_2 C26_2 1.519(9) . ?
C26_2 C27_2 1.525(11) . ?
C51 Cl1 1.683(8) . ?
C51 Cl2 1.686(8) . ?
C52 Cl3 1.685(9) . ?
C52 Cl4 1.705(9) . ?
